data_2100935
loop_
_publ_author_name
'Belaj, F.'

_publ_section_title
;
 Structure of <i>N</i>-(dichlorophosphinoyl)phosphorimidic trichloride,
 Cl~3~PNP(O)Cl~2~, at 100 K
;
_journal_issue 2
_journal_name_full 'Acta Crystallographica Section B'
_journal_page_first 254
_journal_page_last 258
_journal_paper_doi 10.1107/S0108768192009406
_journal_volume 49
_journal_year 1993
_chemical_formula_sum 'Cl5 N O P2'
_chemical_formula_weight 269.22
_symmetry_cell_setting monoclinic
_symmetry_space_group_name_Hall '-P 2ybc'
_symmetry_space_group_name_H-M 'P 1 21/c 1'
_cell_angle_alpha 90
_cell_angle_beta 110.14(2)
_cell_angle_gamma 90
_cell_formula_units_Z 16
_cell_length_a 12.573(5)
_cell_length_b 19.183(4)
_cell_length_c 14.985(4)
_cell_volume 3393.2(18)
_diffrn_radiation_type Mo
_diffrn_radiation_wavelength 0.71069
_exptl_absorpt_coefficient_mu 2.02
_exptl_crystal_density_diffrn 2.108
_exptl_crystal_F_000 2080
_cod_data_source_file se0101.cif
_cod_data_source_block se0101a
_cod_original_cell_volume 3393.0(10)
_cod_database_code 2100935

loop_
_atom_site_label
_atom_site_fract_x
_atom_site_fract_y
_atom_site_fract_z
_atom_site_U_iso_or_equiv
P(11) .97908(8) .75472(5) .44842(6) .0141(5)
O(1) .9988(2) .70021(13) .51920(16) .0211(15)
Cl(11) 1.11397(8) .76596(6) .40624(7) .0309(6)
Cl(12) .97028(9) .84821(5) .50423(7) .0327(6)
N(1) .8694(3) .74596(17) .3570(2) .0195(18)
P(12) .80377(8) .77673(5) .26038(6) .0163(5)
Cl(13) .72772(9) .86557(5) .26194(7) .0306(6)
Cl(14) .68218(8) .71260(5) .19130(6) .0254(5)
Cl(15) .89170(8) .79147(6) .17498(7) .0308(6)
P(21) .47649(8) .74700(5) .95448(6) .0149(5)
O(2) .4929(2) .68311(14) 1.00980(17) .0220(15)
Cl(21) .61643(8) .77142(7) .92414(7) .0342(6)
Cl(22) .46019(9) .82947(5) 1.03031(7) .0318(6)
N(2) .3712(3) .74751(16) .8583(2) .0187(17)
P(22) .31258(8) .79117(5) .77047(6) .0151(5)
Cl(23) .24966(9) .87984(5) .79340(7) .0295(6)
Cl(24) .18316(8) .73974(5) .68483(6) .0266(5)
Cl(25) .40479(8) .81378(6) .69083(7) .0312(6)
P(31) .55012(8) 1.01402(5) .78016(6) .0165(5)
O(3) .4471(2) 1.01012(16) .80425(19) .0302(18)
Cl(31) .53576(9) .96400(5) .65961(6) .0267(6)
Cl(32) .58007(9) 1.11150(5) .74746(7) .0299(6)
N(3) .6672(3) .98511(17) .8518(2) .0230(19)
P(32) .73788(8) .99213(5) .95663(6) .0162(5)
Cl(33) .82102(8) 1.08117(5) .98969(7) .0256(5)
Cl(34) .85573(8) .92021(5) .99053(7) .0261(6)
Cl(35) .65596(8) .98273(5) 1.04715(6) .0230(5)
P(41) .02866(8) .49528(5) .77905(6) .0167(5)
O(4) -.0935(2) .50395(14) .74405(18) .0245(16)
Cl(41) .10573(9) .56499(6) .72173(7) .0309(6)
Cl(42) .07427(10) .40522(6) .73496(7) .0375(7)
N(4) .0883(3) .49798(16) .8912(2) .0185(17)
P(42) .20578(8) .50239(5) .96783(6) .0157(5)
Cl(43) .30225(8) .41874(5) .98209(7) .0237(5)
Cl(44) .18779(8) .51403(5) 1.09211(6) .0230(5)
Cl(45) .30361(8) .57965(5) .95597(6) .0222(5)

loop_
_geom_angle_atom_site_label_1
_geom_angle_atom_site_label_2
_geom_angle_atom_site_label_3
_geom_angle
Cl(11) P(11) O(1) 110.90(10)
Cl(12) P(11) O(1) 111.20(10)
Cl(11) P(11) N(1) 108.40(10)
Cl(12) P(11) N(1) 107.50(10)
Cl(11) P(11) Cl(12) 102.10(10)
O(1) P(11) N(1) 115.8(2)
P(11) N(1) P(12) 144.1(2)
Cl(13) P(12) Cl(14) 104.90(10)
Cl(13) P(12) Cl(15) 105.50(10)
Cl(14) P(12) Cl(15) 104.80(10)
Cl(13) P(12) N(1) 115.80(10)
Cl(14) P(12) N(1) 109.20(10)
Cl(15) P(12) N(1) 115.50(10)
Cl(21) P(21) O(2) 111.20(10)
Cl(22) P(21) O(2) 111.40(10)
Cl(21) P(21) N(2) 108.30(10)
Cl(22) P(21) N(2) 107.10(10)
Cl(21) P(21) Cl(22) 102.30(10)
O(2) P(21) N(2) 115.7(2)
P(21) N(2) P(22) 142.6(2)
Cl(23) P(22) Cl(24) 105.00(10)
Cl(23) P(22) Cl(25) 105.80(10)
Cl(24) P(22) Cl(25) 104.10(10)
Cl(23) P(22) N(2) 115.60(10)
Cl(24) P(22) N(2) 109.60(10)
Cl(25) P(22) N(2) 115.7(2)
Cl(31) P(31) O(3) 112.80(10)
Cl(32) P(31) O(3) 111.50(10)
Cl(31) P(31) N(3) 102.50(10)
Cl(32) P(31) N(3) 106.40(10)
Cl(31) P(31) Cl(32) 101.20(10)
O(3) P(31) N(3) 120.5(2)
P(31) N(3) P(32) 137.8(2)
Cl(33) P(32) Cl(34) 104.80(10)
Cl(33) P(32) Cl(35) 105.20(10)
Cl(34) P(32) Cl(35) 106.50(10)
Cl(33) P(32) N(3) 114.00(10)
Cl(34) P(32) N(3) 109.10(10)
Cl(35) P(32) N(3) 116.4(2)
Cl(41) P(41) O(4) 112.00(10)
Cl(42) P(41) O(4) 111.50(10)
Cl(41) P(41) N(4) 108.00(10)
Cl(42) P(41) N(4) 107.00(10)
Cl(41) P(41) Cl(42) 101.40(10)
O(4) P(41) N(4) 115.7(2)
P(41) N(4) P(42) 141.1(2)
Cl(43) P(42) Cl(44) 104.80(10)
Cl(43) P(42) Cl(45) 103.90(10)
Cl(44) P(42) Cl(45) 106.20(10)
Cl(43) P(42) N(4) 115.70(10)
Cl(44) P(42) N(4) 108.70(10)
Cl(45) P(42) N(4) 116.40(10)

loop_
_geom_bond_atom_site_label_1
_geom_bond_atom_site_label_2
_geom_bond_distance
Cl(11) P(11) 2.015(2)
Cl(12) P(11) 1.998(2)
P(11) O(1) 1.449(3)
P(11) N(1) 1.583(3)
P(12) N(1) 1.517(3)
Cl(13) P(12) 1.958(2)
Cl(14) P(12) 1.958(2)
Cl(15) P(12) 1.978(2)
P(11) P(12) 2.949(2)
Cl(21) P(21) 2.018(2)
Cl(22) P(21) 1.999(2)
P(21) O(2) 1.454(3)
P(21) N(2) 1.587(3)
P(22) N(2) 1.519(3)
Cl(23) P(22) 1.956(2)
Cl(24) P(22) 1.957(2)
Cl(25) P(22) 1.977(2)
P(21) P(22) 2.942(2)
Cl(31) P(31) 1.9980(10)
Cl(32) P(31) 2.001(2)
P(31) O(3) 1.461(3)
P(31) N(3) 1.593(3)
P(32) N(3) 1.520(3)
Cl(33) P(32) 1.975(2)
Cl(34) P(32) 1.959(2)
Cl(35) P(32) 1.975(2)
P(31) P(32) 2.905(2)
Cl(41) P(41) 2.010(2)
Cl(42) P(41) 2.003(2)
P(41) O(4) 1.452(3)
P(41) N(4) 1.588(3)
P(42) N(4) 1.530(3)
Cl(43) P(42) 1.978(2)
Cl(44) P(42) 1.964(2)
Cl(45) P(42) 1.973(2)
P(41) P(42) 2.940(2)
